data_7127098
loop_
_publ_author_name
'Beach, Stephanie A.'
'Guillet, Jesse L.'
'Lagueux, Sydney P.'
'Perfetti, Mauro'
'Livesay, Brooke N.'
'Shores, Matthew P.'
'Bacon, Jeffrey W.'
'Rheingold, Arnold L.'
'Arnold, Polly L.'
'Doerrer, Linda H.'

_publ_section_title
;
 Heterotrimetallic {LnOVPt} complexes with antiferromagnetic Ln-V coupling
 and magnetic memory.
;
_journal_issue 75
_journal_name_full 'Chemical communications (Cambridge, England)'
_journal_page_first 11062
_journal_page_last 11065
_journal_paper_doi 10.1039/d0cc04334f
_journal_volume 56
_journal_year 2020
_chemical_formula_moiety 'C50 H75 Ce O8 Pt S4 V, C7 H8, 0.22(C6 H18 O Si2)'
_chemical_formula_sum 'C58.32 H86.96 Ce O8.22 Pt S4 Si0.44 V'
_chemical_formula_weight 1446.34
_space_group_crystal_system monoclinic
_space_group_IT_number 14
_space_group_name_Hall '-P 2yn'
_space_group_name_H-M_alt 'P 1 21/n 1'
_atom_sites_solution_hydrogens geom
_audit_creation_date 2020-04-10
_audit_creation_method
;
Olex2 1.2
(compiled 2018.05.29 svn.r3508 for OlexSys, GUI svn.r5506)
;
_audit_update_record
;
2020-06-19 deposited with the CCDC.	2020-07-22 downloaded from the CCDC.
;
_cell_angle_alpha 90
_cell_angle_beta 93.8100(10)
_cell_angle_gamma 90
_cell_formula_units_Z 4
_cell_length_a 15.9088(2)
_cell_length_b 23.5478(5)
_cell_length_c 17.7553(2)
_cell_measurement_reflns_used 23319
_cell_measurement_temperature 293(2)
_cell_measurement_theta_max 29.5980
_cell_measurement_theta_min 3.0970
_cell_volume 6636.74(18)
_computing_cell_refinement 'CrysAlisPro 1.171.38.46 (Rigaku OD, 2015)'
_computing_data_collection 'CrysAlisPro 1.171.38.46 (Rigaku OD, 2015)'
_computing_data_reduction 'CrysAlisPro 1.171.38.46 (Rigaku OD, 2015)'
_computing_molecular_graphics 'Olex2 (Dolomanov et al., 2009)'
_computing_publication_material 'Olex2 (Dolomanov et al., 2009)'
_computing_structure_refinement 'ShelXL (Sheldrick, 2015)'
_computing_structure_solution 'SHELXT (Sheldrick, 2015)'
_diffrn_ambient_temperature 293(2)
_diffrn_detector 'CCD plate'
_diffrn_detector_area_resol_mean 16.1042
_diffrn_detector_type Eos
_diffrn_measured_fraction_theta_full 0.998
_diffrn_measured_fraction_theta_max 0.998
_diffrn_measurement_details
;
List of Runs (angles in degrees, time in seconds):

  # Type    Start    End  Width  t~exp~   \w     \q     \k     \f   Frames
#--------------------------------------------------------------------------
  1  \w    -82.00  -2.00   1.00   15.00    --  -16.68 -57.00   0.00   80
  2  \w    -85.00   1.00   1.00   15.00    --  -16.68 -37.00-180.00   86
  3  \w    -87.00 -34.00   1.00   15.00    --  -16.68-179.00 150.00   53
  4  \w    -85.00   1.00   1.00   15.00    --  -16.68 -37.00  30.00   86
  5  \w    -34.00  52.00   1.00   15.00    --  -16.68  37.00-120.00   86
  6  \w    -25.00  20.00   1.00   15.00    --  -16.68 -99.00 -90.00   45
  7  \w    -85.00   1.00   1.00   15.00    --  -16.68 -37.00  90.00   86
  8  \w    -25.00  20.00   1.00   15.00    --  -16.68 -99.00 150.00   45
  9  \w    -32.00  49.00   1.00   15.00    --  -16.68  57.00 -60.00   81
 10  \w    -32.00  49.00   1.00   15.00    --  -16.68  57.00  60.00   81
 11  \w    -34.00  52.00   1.00   15.00    --  -16.68  37.00 -60.00   86
 12  \w    -47.00  33.00   1.00   15.00    --   18.25 -57.00 -30.00   80
 13  \w    -47.00  33.00   1.00   15.00    --   18.25 -57.00-120.00   80
 14  \w    -32.00  -7.00   1.00   15.00    --  -16.68  57.00 150.00   25
;
_diffrn_measurement_device 'four-circle diffractometer'
_diffrn_measurement_device_type 'Xcalibur, Eos'
_diffrn_measurement_method '\w scans'
_diffrn_orient_matrix_type 'CrysAlisPro convention (1999,Acta A55,543-557)'
_diffrn_orient_matrix_UB_11 0.0124207000
_diffrn_orient_matrix_UB_12 -0.0258805000
_diffrn_orient_matrix_UB_13 -0.0164134000
_diffrn_orient_matrix_UB_21 0.0309809000
_diffrn_orient_matrix_UB_22 0.0147257000
_diffrn_orient_matrix_UB_23 -0.0193143000
_diffrn_orient_matrix_UB_31 0.0297357000
_diffrn_orient_matrix_UB_32 -0.0045354000
_diffrn_orient_matrix_UB_33 0.0309732000
_diffrn_radiation_monochromator graphite
_diffrn_radiation_probe x-ray
_diffrn_radiation_type MoK\a
_diffrn_radiation_wavelength 0.71073
_diffrn_reflns_av_R_equivalents 0.0633
_diffrn_reflns_av_unetI/netI 0.0341
_diffrn_reflns_Laue_measured_fraction_full 0.998
_diffrn_reflns_Laue_measured_fraction_max 0.998
_diffrn_reflns_limit_h_max 19
_diffrn_reflns_limit_h_min -19
_diffrn_reflns_limit_k_max 26
_diffrn_reflns_limit_k_min -28
_diffrn_reflns_limit_l_max 21
_diffrn_reflns_limit_l_min -21
_diffrn_reflns_number 131775
_diffrn_reflns_point_group_measured_fraction_full 0.998
_diffrn_reflns_point_group_measured_fraction_max 0.998
_diffrn_reflns_theta_full 25.242
_diffrn_reflns_theta_max 25.349
_diffrn_reflns_theta_min 2.838
_diffrn_source 'fine-focus sealed X-ray tube'
_diffrn_source_type 'Enhance (Mo) X-ray Source'
_exptl_absorpt_coefficient_mu 3.09
_exptl_absorpt_correction_T_max 1.501
_exptl_absorpt_correction_T_min 0.586
_exptl_absorpt_correction_type analytical
_exptl_absorpt_process_details
;
CrysAlisPro 1.171.38.46 (Rigaku Oxford Diffraction, 2015)
Analytical numeric absorption correction using a multifaceted crystal
			model based on expressions derived by R.C. Clark & J.S. Reid.
(Clark, R. C. & Reid, J. S. (1995). Acta Cryst. A51, 887-897)
Empirical absorption correction using spherical harmonics,
 implemented in SCALE3 ABSPACK scaling algorithm.
;
_exptl_crystal_density_diffrn 1.448
_exptl_crystal_description bar
_exptl_crystal_F_000 2927
_exptl_crystal_size_max 0.561
_exptl_crystal_size_mid 0.187
_exptl_crystal_size_min 0.059
_refine_diff_density_max 1.283
_refine_diff_density_min -0.479
_refine_diff_density_rms 0.101
_refine_ls_extinction_method none
_refine_ls_goodness_of_fit_ref 1.077
_refine_ls_hydrogen_treatment constr
_refine_ls_matrix_type full
_refine_ls_number_parameters 906
_refine_ls_number_reflns 12139
_refine_ls_number_restraints 309
_refine_ls_restrained_S_all 1.078
_refine_ls_R_factor_all 0.0554
_refine_ls_R_factor_gt 0.0384
_refine_ls_shift/su_max 0.001
_refine_ls_shift/su_mean 0.000
_refine_ls_structure_factor_coef Fsqd
_refine_ls_weighting_details 'w=1/[\s^2^(Fo^2^)+(0.0343P)^2^+17.0851P] where P=(Fo^2^+2Fc^2^)/3'
_refine_ls_weighting_scheme calc
_refine_ls_wR_factor_gt 0.0835
_refine_ls_wR_factor_ref 0.0903
_reflns_Friedel_coverage 0.000
_reflns_number_gt 9780
_reflns_number_total 12139
_reflns_threshold_expression 'I > 2\s(I)'
_cod_data_source_file d0cc04334f2.cif
_cod_data_source_block p19013_Compound_3Ce
_cod_depositor_comments 'Adding full bibliography for 7127093--7127098.cif.'
_cod_database_code 7127098
_publcif_datablock.id {694fec41-71de-4eec-83f8-8d899af66853}

_shelx_shelxl_version_number 2018/3
_chemical_oxdiff_formula 'C50 H79 Ce1 Cl2 O7 U1'
_shelx_space_group_comment
;
The symmetry employed for this shelxl refinement is uniquely defined
by the following loop, which should always be used as a source of
symmetry information in preference to the above space-group names.
They are only intended as comments.
;
_cell_oxdiff_length_a 15.9022(4)
_cell_oxdiff_length_b 23.5490(7)
_cell_oxdiff_length_c 17.7617(5)
_cell_oxdiff_angle_alpha 89.997(2)
_cell_oxdiff_angle_beta 93.804(2)
_cell_oxdiff_angle_gamma 89.994(2)
_cell_oxdiff_volume 6636.8(3)
_cell_oxdiff_measurement_reflns_used 23315
_oxdiff_exptl_absorpt_empirical_full_min 0.586
_oxdiff_exptl_absorpt_empirical_full_max 1.501
_oxdiff_exptl_absorpt_empirical_details
;
Empirical correction (ABSPACK) includes:
- Absorption correction using spherical harmonics
- Frame scaling
;
_reflns_odcompleteness_completeness 99.81
_reflns_odcompleteness_theta 25.30
_reflns_odcompleteness_iscentric 1
_olex2_refinement_description
;
1. Fixed Uiso
 At 1.2 times of:
  All C(H) groups
 At 1.5 times of:
  All C(H,H,H) groups
2. Restrained distances
 Si1S-O1S = Si2S-O1S
 1.64 with sigma of 0.02
 C33-C0AA = C36-C33 = C5BA-C33 = C35-C33 = C6BA-C33 = C34-C33
 1.54 with sigma of 0.02
 Si2S-C6S = Si2S-C5S = Si2S-C4S = Si1S-C3S = Si1S-C2S = Si1S-C1S
 1.86 with sigma of 0.02
 Si2S-Si1S
 3.2 with sigma of 0.04
 C5S-C6S
 3.02 with sigma of 0.04
 C2S-C3S
 3.02 with sigma of 0.04
 C1S-C2S
 3.02 with sigma of 0.04
 C3S-C1S
 3.02 with sigma of 0.04
 O1S-C5S
 3.02 with sigma of 0.04
 O1S-C6S
 3.02 with sigma of 0.04
 O1S-C2S
 3.02 with sigma of 0.04
 O1S-C3S
 3.02 with sigma of 0.04
 O1S-C1S
 3.02 with sigma of 0.04
 C4S-C5S
 3.02 with sigma of 0.04
 C6S-C4S
 3.02 with sigma of 0.04
 O1S-C4S
 3.02 with sigma of 0.04
3. Rigid bond restraints
 Si1S, C1S, C3S, C2S, O1S, H1SA, H1SB, H1SC, H3SA, H3SB, H3SC, H2SA, H2SB,
 H2SC, Si2S, C4S, C5S, C6S, H5SA, H5SB, H5SC, H6SA, H6SB, H6SC
 with sigma for 1-2 distances of 0.01 and sigma for 1-3 distances of 0.01
4. Uiso/Uaniso restraints and constraints
C54 \\sim C55 \\sim C56 \\sim C57 \\sim C58 \\sim C59: within 2A with sigma of
0.04 and sigma for terminal atoms of 0.08
C9 \\sim C10 \\sim C11 \\sim C12 \\sim C13 \\sim C14: within 2A with sigma of
0.04 and sigma for terminal atoms of 0.08
Si1S \\sim C1S \\sim C3S \\sim C2S \\sim O1S \\sim H1SA \\sim H1SB \\sim H1SC
\\sim H3SA \\sim H3SB \\sim H3SC \\sim H2SA \\sim H2SB \\sim H2SC \\sim Si2S
\\sim C4S \\sim C5S \\sim C6S \\sim H5SA \\sim H5SB \\sim H5SC \\sim H6SA \\sim
H6SB \\sim H6SC: within 1.7A with sigma of 0.04 and sigma for terminal atoms of
0.08
Uanis(O1) = Uanis(O3)
Uanis(O3A) = Uanis(O1A)
Uanis(O4) = Uanis(O2)
Uanis(O2A) = Uanis(O4A)
Uanis(C5S) = Uanis(C2S)
Uanis(C6S) = Uanis(C1S)
Uanis(Si1S) = Uanis(Si2S)
Uanis(C1BA) = Uanis(C19)
Uanis(C0AA) = Uanis(C36)
Uanis(C6BA) = Uanis(C34)
Uanis(C4S) = Uanis(C3S)
Uanis(C4S) = Uanis(C6S)
5. Rigid body (RIGU) restrains
 C54, C55, C56, C57, C58, C59
 with sigma for 1-2 distances of 0.004 and sigma for 1-3 distances of 0.004
 C9, C10, C11, C12, C13, C14
 with sigma for 1-2 distances of 0.004 and sigma for 1-3 distances of 0.004
6. Others
 Sof(S3A)=Sof(S4A)=Sof(S1A)=Sof(S2A)=Sof(O3A)=Sof(O2A)=Sof(O1A)=Sof(O4A)=1-
 FVAR(1)
 Sof(S1)=Sof(S4)=Sof(S3)=Sof(S2)=Sof(O4)=Sof(O1)=Sof(O2)=Sof(O3)=FVAR(1)
 Fixed Sof: O6(0.64892) C18(0.64892) H18A(0.64892) H18B(0.64892) H18C(0.64892)
 C36(0.70926) H36A(0.70926) H36B(0.70926) H36C(0.70926) C14(0.64892)
 C9(0.64892) C10(0.64892) C11(0.64892) H11(0.64892) C12(0.64892) H12(0.64892)
 C13(0.64892) H13(0.64892) C34(0.70926) H34A(0.70926) H34B(0.70926)
 H34C(0.70926) C35(0.70926) H35A(0.70926) H35B(0.70926) H35C(0.70926)
 C21(0.64892) H21A(0.64892) H21B(0.64892) H21C(0.64892) C22(0.64892)
 H22A(0.64892) H22B(0.64892) H22C(0.64892) C19(0.64892) C20(0.64892)
 H20A(0.64892) H20B(0.64892) H20C(0.64892) C15(0.64892) C16(0.64892)
 H16A(0.64892) H16B(0.64892) H16C(0.64892) C17(0.64892) H17A(0.64892)
 H17B(0.64892) H17C(0.64892) Si1S(0.22006) C1S(0.22006) H1SA(0.22006)
 H1SB(0.22006) H1SC(0.22006) C3S(0.22006) H3SA(0.22006) H3SB(0.22006)
 H3SC(0.22006) C2S(0.22006) H2SA(0.22006) H2SB(0.22006) H2SC(0.22006)
 O1S(0.22006) Si2S(0.22006) C4S(0.22006) H4SA(0.22006) H4SB(0.22006)
 H4SC(0.22006) C5S(0.22006) H5SA(0.22006) H5SB(0.22006) H5SC(0.22006)
 C6S(0.22006) H6SA(0.22006) H6SB(0.22006) H6SC(0.22006) C1AA(0.35108)
 O0AA(0.35108) C3AA(0.35108) H3AA(0.35108) C6AA(0.35108) C1BA(0.35108)
 C2AA(0.35108) C5AA(0.35108) H5AA(0.35108) C4AA(0.35108) H4AA(0.35108)
 C9AA(0.35108) H9AA(0.35108) H9AB(0.35108) H9AC(0.35108) C7AA(0.35108)
 C4BA(0.35108) H4BA(0.35108) H4BB(0.35108) H4BC(0.35108) C3BA(0.35108)
 H3BA(0.35108) H3BB(0.35108) H3BC(0.35108) C8AA(0.35108) H8AA(0.35108)
 H8AB(0.35108) H8AC(0.35108) C0BA(0.35108) H0BA(0.35108) H0BB(0.35108)
 H0BC(0.35108) C2BA(0.35108) H2BA(0.35108) H2BB(0.35108) H2BC(0.35108)
 C0AA(0.29074) H0AA(0.29074) H0AB(0.29074) H0AC(0.29074) C6BA(0.29074)
 H6BA(0.29074) H6BB(0.29074) H6BC(0.29074) C5BA(0.29074) H5BA(0.29074)
 H5BB(0.29074) H5BC(0.29074)
7.a Aromatic/amide H refined with riding coordinates:
 C26(H26), C41(H41), C27(H27), C25(H25), C39(H39), C40(H40), C11(H11),
 C12(H12), C13(H13), C55(H55), C56(H56), C57(H57), C58(H58), C59(H59),
 C3AA(H3AA), C5AA(H5AA), C4AA(H4AA)
7.b Fitted hexagon refined as free rotating group:
 C14(C9,C10,C11,C12,C13), C54(C55,C56,C57,C58,C59)
7.c Idealised Me refined with riding coordinates:
 C4S(H4SA,H4SB,H4SC)
7.d Idealised Me refined as rotating group:
 C31(H31A,H31B,H31C), C2(H2A,H2B,H2C), C32(H32A,H32B,H32C), C50(H50A,H50B,
 H50C), C8(H8A,H8B,H8C), C18(H18A,H18B,H18C), C49(H49A,H49B,H49C), C36(H36A,
 H36B,H36C), C6(H6A,H6B,H6C), C30(H30A,H30B,H30C), C34(H34A,H34B,H34C),
 C35(H35A,H35B,H35C), C21(H21A,H21B,H21C), C4(H4A,H4B,H4C), C45(H45A,H45B,H45C),
  C48(H48A,H48B,H48C), C22(H22A,H22B,H22C), C60(H60A,H60B,H60C), C44(H44A,H44B,
 H44C), C46(H46A,H46B,H46C), C20(H20A,H20B,H20C), C16(H16A,H16B,H16C), C17(H17A,
 H17B,H17C), C1S(H1SA,H1SB,H1SC), C3S(H3SA,H3SB,H3SC), C2S(H2SA,H2SB,H2SC),
 C5S(H5SA,H5SB,H5SC), C6S(H6SA,H6SB,H6SC), C9AA(H9AA,H9AB,H9AC), C4BA(H4BA,H4BB,
 H4BC), C3BA(H3BA,H3BB,H3BC), C8AA(H8AA,H8AB,H8AC), C0BA(H0BA,H0BB,H0BC),
 C2BA(H2BA,H2BB,H2BC), C0AA(H0AA,H0AB,H0AC), C6BA(H6BA,H6BB,H6BC), C5BA(H5BA,
 H5BB,H5BC)
;
_olex2_submission_special_instructions 'No special instructions were received'
_publcif_funding_html
;
;

loop_
_space_group_symop_operation_xyz
'x, y, z'
'-x+1/2, y+1/2, -z+1/2'
'-x, -y, -z'
'x-1/2, -y-1/2, z-1/2'

loop_
_atom_site_label
_atom_site_type_symbol
_atom_site_fract_x
_atom_site_fract_y
_atom_site_fract_z
_atom_site_U_iso_or_equiv
_atom_site_adp_type
_atom_site_occupancy
_atom_site_site_symmetry_order
_atom_site_calc_flag
_atom_site_refinement_flags_posn
_atom_site_refinement_flags_adp
_atom_site_refinement_flags_occupancy
_atom_site_disorder_assembly
_atom_site_disorder_group
Pt1 Pt 0.86368(2) 0.17423(2) 0.45868(2) 0.03690(7) Uani 1 1 d . . . . .
Ce1 Ce 0.49865(2) 0.30549(2) 0.34032(2) 0.02983(8) Uani 1 1 d . . . . .
V1 V 0.70936(5) 0.21684(4) 0.40401(5) 0.0338(2) Uani 1 1 d . . . . .
S1 S 0.8592(9) 0.2316(7) 0.5664(9) 0.042(2) Uani 0.46(3) 1 d . . P A 1
S4 S 0.9293(7) 0.2433(8) 0.3985(10) 0.056(3) Uani 0.46(3) 1 d . . P A 1
S3 S 0.8634(11) 0.1144(8) 0.3565(7) 0.069(4) Uani 0.46(3) 1 d . . P A 1
S2 S 0.7918(6) 0.1042(5) 0.5264(9) 0.055(3) Uani 0.46(3) 1 d . . P A 1
O7 O 0.5307(2) 0.34280(15) 0.23109(17) 0.0361(8) Uani 1 1 d . . . . .
O5 O 0.6196(2) 0.24278(15) 0.37033(19) 0.0388(8) Uani 1 1 d . . . . .
O8 O 0.3759(2) 0.26192(19) 0.3269(2) 0.0517(11) Uani 1 1 d . . . . .
O4 O 0.7785(14) 0.2802(12) 0.3663(17) 0.037(4) Uani 0.46(3) 1 d . . P A 1
O1 O 0.7169(14) 0.2522(11) 0.5039(14) 0.037(4) Uani 0.46(3) 1 d . . P A 1
O2 O 0.6588(11) 0.1470(11) 0.4490(15) 0.037(4) Uani 0.46(3) 1 d . . P A 1
O3 O 0.7227(12) 0.1724(12) 0.3116(14) 0.037(4) Uani 0.46(3) 1 d . . P A 1
O6 O 0.5149(6) 0.3309(4) 0.4569(5) 0.040(2) Uani 0.6489 1 d . . P B 1
C28 C 0.4994(3) 0.4088(2) 0.1294(3) 0.0361(12) Uani 1 1 d . . . . .
C23 C 0.5317(3) 0.3555(2) 0.1575(2) 0.0323(11) Uani 1 1 d . . . . .
C31 C 0.5577(4) 0.2232(3) 0.1761(3) 0.0531(15) Uani 1 1 d . . . . .
H31A H 0.531509 0.243611 0.215093 0.080 Uiso 1 1 calc GR . . . .
H31B H 0.590701 0.192576 0.198267 0.080 Uiso 1 1 calc GR . . . .
H31C H 0.514980 0.208066 0.140930 0.080 Uiso 1 1 calc GR . . . .
C7 C 0.8553(3) 0.2892(3) 0.3635(3) 0.0419(13) Uani 1 1 d . . . . .
C1 C 0.7652(3) 0.2605(2) 0.5577(3) 0.0362(12) Uani 1 1 d . . . . .
C26 C 0.5270(3) 0.3788(3) 0.0030(3) 0.0445(14) Uani 1 1 d . . . . .
H26 H 0.522167 0.385456 -0.048755 0.053 Uiso 1 1 calc R . . . .
C42 C 0.2253(3) 0.2666(3) 0.3306(3) 0.0469(15) Uani 1 1 d . . . . .
C33 C 0.4761(4) 0.4576(2) 0.1813(3) 0.0498(15) Uani 1 1 d D . . . .
C41 C 0.1506(4) 0.2377(3) 0.3367(3) 0.0561(18) Uani 1 1 d . . . . .
H41 H 0.100515 0.258109 0.334552 0.067 Uiso 1 1 calc R . . . .
C29 C 0.6149(3) 0.2635(3) 0.1348(3) 0.0441(13) Uani 1 1 d . . . . .
C27 C 0.4976(3) 0.4184(2) 0.0520(3) 0.0413(13) Uani 1 1 d . . . . .
H27 H 0.475945 0.452561 0.032823 0.050 Uiso 1 1 calc R . . . .
C24 C 0.5676(3) 0.3168(2) 0.1069(3) 0.0356(12) Uani 1 1 d . . . . .
C25 C 0.5632(3) 0.3298(2) 0.0303(3) 0.0373(12) Uani 1 1 d . . . . .
H25 H 0.585446 0.304408 -0.003202 0.045 Uiso 1 1 calc R . . . .
C39 C 0.2209(4) 0.1495(3) 0.3477(3) 0.0573(17) Uani 1 1 d . . . . .
H39 H 0.218168 0.110322 0.353293 0.069 Uiso 1 1 calc R . . . .
C37 C 0.3012(3) 0.2346(3) 0.3332(3) 0.0439(15) Uani 1 1 d . . . . .
C38 C 0.2993(4) 0.1751(3) 0.3418(3) 0.0495(15) Uani 1 1 d . . . . .
C2 C 0.7426(4) 0.2982(3) 0.6207(3) 0.0551(16) Uani 1 1 d . . . . .
H2A H 0.782616 0.293077 0.663086 0.083 Uiso 1 1 calc GR . . . .
H2B H 0.687262 0.288699 0.635168 0.083 Uiso 1 1 calc GR . . . .
H2C H 0.743455 0.337056 0.604471 0.083 Uiso 1 1 calc GR . . . .
C32 C 0.6914(3) 0.2820(3) 0.1873(3) 0.0545(16) Uani 1 1 d . . . . .
H32A H 0.672358 0.304297 0.228043 0.082 Uiso 1 1 calc GR . . . .
H32B H 0.729049 0.304238 0.159121 0.082 Uiso 1 1 calc GR . . . .
H32C H 0.720414 0.248953 0.207188 0.082 Uiso 1 1 calc GR . . . .
C3 C 0.6930(4) 0.1104(3) 0.4933(4) 0.0638(18) Uani 1 1 d . . . . .
C5 C 0.7858(5) 0.1367(3) 0.2965(4) 0.0603(18) Uani 1 1 d . . . . .
C40 C 0.1475(4) 0.1806(3) 0.3455(3) 0.062(2) Uani 1 1 d . . . . .
H40 H 0.096088 0.162572 0.350169 0.075 Uiso 1 1 calc R . . . .
C50 C 0.2491(5) 0.3430(3) 0.2351(4) 0.072(2) Uani 1 1 d . . . . .
H50A H 0.305519 0.329536 0.230586 0.108 Uiso 1 1 calc GR . . . .
H50B H 0.246900 0.383107 0.225862 0.108 Uiso 1 1 calc GR . . . .
H50C H 0.211520 0.323822 0.198991 0.108 Uiso 1 1 calc GR . . . .
C8 C 0.8791(4) 0.3424(3) 0.3242(4) 0.0633(19) Uani 1 1 d . . . . .
H8A H 0.853396 0.342542 0.273741 0.095 Uiso 1 1 calc GR . . . .
H8B H 0.939274 0.344053 0.322408 0.095 Uiso 1 1 calc GR . . . .
H8C H 0.860046 0.374743 0.351185 0.095 Uiso 1 1 calc GR . . . .
C47 C 0.2222(4) 0.3307(3) 0.3159(4) 0.0611(18) Uani 1 1 d . . . . .
C18 C 0.6679(12) 0.3987(8) 0.4136(7) 0.060(4) Uani 0.6489 1 d . . P B 1
H18A H 0.723213 0.398405 0.438761 0.090 Uiso 0.6489 1 calc GR . P B 1
H18B H 0.670849 0.414077 0.363727 0.090 Uiso 0.6489 1 calc GR . P B 1
H18C H 0.646506 0.360596 0.410145 0.090 Uiso 0.6489 1 calc GR . P B 1
C49 C 0.2768(5) 0.3654(4) 0.3738(4) 0.079(2) Uani 1 1 d . . . . .
H49A H 0.256269 0.360444 0.423059 0.119 Uiso 1 1 calc GR . . . .
H49B H 0.274043 0.404876 0.360316 0.119 Uiso 1 1 calc GR . . . .
H49C H 0.334124 0.352632 0.374369 0.119 Uiso 1 1 calc GR . . . .
C43 C 0.3776(4) 0.1376(3) 0.3424(4) 0.0669(19) Uani 1 1 d . . . . .
C36 C 0.4086(5) 0.4444(5) 0.2315(6) 0.057(3) Uani 0.7093 1 d D . P C 1
H36A H 0.358053 0.434858 0.201750 0.086 Uiso 0.7093 1 calc GR . P C 1
H36B H 0.398427 0.476960 0.262248 0.086 Uiso 0.7093 1 calc GR . P C 1
H36C H 0.425461 0.412930 0.263367 0.086 Uiso 0.7093 1 calc GR . P C 1
C6 C 0.7766(5) 0.1092(3) 0.2194(4) 0.091(3) Uani 1 1 d . . . . .
H6A H 0.829297 0.092428 0.208006 0.137 Uiso 1 1 calc GR . . . .
H6B H 0.760688 0.137396 0.182087 0.137 Uiso 1 1 calc GR . . . .
H6C H 0.734025 0.080290 0.219121 0.137 Uiso 1 1 calc GR . . . .
C14 C 0.5142(5) 0.3283(3) 0.5915(4) 0.041(2) Uani 0.6489 1 d . U P B 1
C9 C 0.5380(6) 0.3543(4) 0.5259(3) 0.040(3) Uani 0.6489 1 d G U P B 1
C10 C 0.5852(6) 0.4040(4) 0.5302(4) 0.051(4) Uani 0.6489 1 d G U P B 1
C11 C 0.6086(6) 0.4278(3) 0.6001(5) 0.054(3) Uani 0.6489 1 d G U P B 1
H11 H 0.640108 0.461058 0.603016 0.065 Uiso 0.6489 1 calc R . P B 1
C12 C 0.5848(6) 0.4018(4) 0.6657(4) 0.053(3) Uani 0.6489 1 d G U P B 1
H12 H 0.600395 0.417758 0.712522 0.063 Uiso 0.6489 1 calc R . P B 1
C13 C 0.5376(6) 0.3521(4) 0.6614(3) 0.052(3) Uani 0.6489 1 d G U P B 1
H13 H 0.521682 0.334766 0.705310 0.063 Uiso 0.6489 1 calc R . P B 1
C30 C 0.6492(4) 0.2290(3) 0.0699(4) 0.0641(18) Uani 1 1 d . . . . .
H30A H 0.681132 0.197286 0.090346 0.096 Uiso 1 1 calc GR . . . .
H30B H 0.684848 0.252716 0.041779 0.096 Uiso 1 1 calc GR . . . .
H30C H 0.603065 0.215397 0.037246 0.096 Uiso 1 1 calc GR . . . .
C34 C 0.5619(6) 0.4751(4) 0.2238(5) 0.054(3) Uani 0.7093 1 d D . P C 1
H34A H 0.583537 0.443686 0.253694 0.081 Uiso 0.7093 1 calc GR . P C 1
H34B H 0.552921 0.506899 0.256128 0.081 Uiso 0.7093 1 calc GR . P C 1
H34C H 0.601572 0.485279 0.187739 0.081 Uiso 0.7093 1 calc GR . P C 1
C35 C 0.4496(7) 0.5113(4) 0.1342(5) 0.056(2) Uani 0.7093 1 d D . P C 1
H35A H 0.493439 0.521079 0.101848 0.084 Uiso 0.7093 1 calc GR . P C 1
H35B H 0.440490 0.542421 0.167643 0.084 Uiso 0.7093 1 calc GR . P C 1
H35C H 0.398561 0.503567 0.104030 0.084 Uiso 0.7093 1 calc GR . P C 1
C21 C 0.5234(8) 0.2248(5) 0.5626(7) 0.051(3) Uani 0.6489 1 d . . P B 1
H21A H 0.540163 0.234557 0.513294 0.077 Uiso 0.6489 1 calc GR . P B 1
H21B H 0.494570 0.188953 0.560341 0.077 Uiso 0.6489 1 calc GR . P B 1
H21C H 0.572479 0.221999 0.596971 0.077 Uiso 0.6489 1 calc GR . P B 1
C4 C 0.6316(5) 0.0696(3) 0.5260(6) 0.105(3) Uani 1 1 d . . . . .
H4A H 0.661676 0.044315 0.560626 0.157 Uiso 1 1 calc GR . . . .
H4B H 0.603540 0.047979 0.485956 0.157 Uiso 1 1 calc GR . . . .
H4C H 0.590771 0.090544 0.552119 0.157 Uiso 1 1 calc GR . . . .
C45 C 0.4154(5) 0.1421(4) 0.2658(5) 0.107(3) Uani 1 1 d . . . . .
H45A H 0.377466 0.125558 0.227629 0.160 Uiso 1 1 calc GR . . . .
H45B H 0.468265 0.122307 0.267494 0.160 Uiso 1 1 calc GR . . . .
H45C H 0.424374 0.181379 0.254009 0.160 Uiso 1 1 calc GR . . . .
C54 C 0.6921(3) -0.0562(3) 0.3913(3) 0.085(2) Uani 1 1 d . U . . .
C55 C 0.6264(4) -0.0952(2) 0.3865(4) 0.101(3) Uani 1 1 d G U . . .
H55 H 0.632034 -0.129758 0.411720 0.122 Uiso 1 1 calc R . . . .
C56 C 0.5521(4) -0.0825(3) 0.3441(4) 0.123(3) Uani 1 1 d G U . . .
H56 H 0.508149 -0.108628 0.340932 0.147 Uiso 1 1 calc R . . . .
C57 C 0.5436(4) -0.0309(4) 0.3065(4) 0.142(4) Uani 1 1 d G U . . .
H57 H 0.493981 -0.022420 0.278115 0.170 Uiso 1 1 calc R . . . .
C58 C 0.6094(6) 0.0081(3) 0.3113(5) 0.206(7) Uani 1 1 d G U . . .
H58 H 0.603699 0.042660 0.286086 0.247 Uiso 1 1 calc R . . . .
C59 C 0.6836(4) -0.0046(3) 0.3537(5) 0.170(5) Uani 1 1 d G U . . .
H59 H 0.727584 0.021531 0.356874 0.204 Uiso 1 1 calc R . . . .
C48 C 0.1326(5) 0.3552(4) 0.3168(5) 0.098(3) Uani 1 1 d . . . . .
H48A H 0.097212 0.338151 0.277152 0.146 Uiso 1 1 calc GR . . . .
H48B H 0.134428 0.395576 0.309175 0.146 Uiso 1 1 calc GR . . . .
H48C H 0.110267 0.347320 0.364599 0.146 Uiso 1 1 calc GR . . . .
C22 C 0.4408(11) 0.2508(8) 0.6701(9) 0.079(5) Uani 0.6489 1 d . . P B 1
H22A H 0.491308 0.245108 0.701879 0.119 Uiso 0.6489 1 calc GR . P B 1
H22B H 0.409953 0.215833 0.665442 0.119 Uiso 0.6489 1 calc GR . P B 1
H22C H 0.406709 0.279257 0.691929 0.119 Uiso 0.6489 1 calc GR . P B 1
C60 C 0.7700(5) -0.0677(4) 0.4364(6) 0.110(3) Uani 1 1 d . . . . .
H60A H 0.764943 -0.102994 0.462753 0.165 Uiso 1 1 calc GR . . . .
H60B H 0.780689 -0.037582 0.472156 0.165 Uiso 1 1 calc GR . . . .
H60C H 0.815774 -0.070122 0.403893 0.165 Uiso 1 1 calc GR . . . .
C19 C 0.4645(7) 0.2708(6) 0.5902(6) 0.055(3) Uani 0.6489 1 d . . P B 1
C44 C 0.4406(5) 0.1553(5) 0.4067(6) 0.119(4) Uani 1 1 d . . . . .
H44A H 0.442714 0.195967 0.409798 0.178 Uiso 1 1 calc GR . . . .
H44B H 0.495429 0.140910 0.397354 0.178 Uiso 1 1 calc GR . . . .
H44C H 0.423350 0.140089 0.453411 0.178 Uiso 1 1 calc GR . . . .
C46 C 0.3604(6) 0.0749(4) 0.3563(6) 0.102(3) Uani 1 1 d . . . . .
H46A H 0.340916 0.070188 0.405969 0.153 Uiso 1 1 calc GR . . . .
H46B H 0.411367 0.053567 0.352348 0.153 Uiso 1 1 calc GR . . . .
H46C H 0.318192 0.061472 0.319473 0.153 Uiso 1 1 calc GR . . . .
C20 C 0.3826(6) 0.2743(6) 0.5411(6) 0.070(3) Uani 0.6489 1 d . . P B 1
H20A H 0.345138 0.300528 0.563091 0.106 Uiso 0.6489 1 calc GR . P B 1
H20B H 0.356872 0.237407 0.537757 0.106 Uiso 0.6489 1 calc GR . P B 1
H20C H 0.394200 0.287035 0.491503 0.106 Uiso 0.6489 1 calc GR . P B 1
C15 C 0.6080(10) 0.4361(6) 0.4592(8) 0.064(4) Uani 0.6489 1 d . . P B 1
C16 C 0.6524(12) 0.4902(7) 0.4730(10) 0.102(5) Uani 0.6489 1 d . . P B 1
H16A H 0.707982 0.482948 0.495283 0.153 Uiso 0.6489 1 calc GR . P B 1
H16B H 0.621915 0.513121 0.506705 0.153 Uiso 0.6489 1 calc GR . P B 1
H16C H 0.656272 0.509984 0.426077 0.153 Uiso 0.6489 1 calc GR . P B 1
C17 C 0.5237(9) 0.4501(7) 0.4112(7) 0.094(5) Uani 0.6489 1 d . . P B 1
H17A H 0.536290 0.471021 0.366940 0.141 Uiso 0.6489 1 calc GR . P B 1
H17B H 0.487763 0.472466 0.440926 0.141 Uiso 0.6489 1 calc GR . P B 1
H17C H 0.495580 0.415373 0.396519 0.141 Uiso 0.6489 1 calc GR . P B 1
S3A S 0.8884(5) 0.1373(6) 0.3397(5) 0.053(2) Uani 0.54(3) 1 d . . P A 2
S4A S 0.9328(6) 0.2581(4) 0.4224(6) 0.0436(15) Uani 0.54(3) 1 d . . P A 2
S1A S 0.8490(8) 0.2129(7) 0.5737(7) 0.044(2) Uani 0.54(3) 1 d . . P A 2
S2A S 0.8005(4) 0.0925(4) 0.4920(11) 0.065(3) Uani 0.54(3) 1 d . . P A 2
O3A O 0.7307(11) 0.1597(10) 0.3209(12) 0.039(4) Uani 0.54(3) 1 d . . P A 2
O2A O 0.6664(10) 0.1561(10) 0.4656(13) 0.039(4) Uani 0.54(3) 1 d . . P A 2
O1A O 0.7187(13) 0.2667(9) 0.4952(13) 0.039(4) Uani 0.54(3) 1 d . . P A 2
O4A O 0.7817(13) 0.2717(11) 0.3515(16) 0.039(4) Uani 0.54(3) 1 d . . P A 2
Si1S Si 0.4680(12) 0.0371(7) 0.0779(9) 0.095(4) Uani 0.2201 1 d D U P D -1
C1S C 0.444(3) 0.1031(10) 0.0284(18) 0.088(4) Uani 0.2201 1 d D U P D -1
H1SA H 0.421047 0.094913 -0.021982 0.133 Uiso 0.2201 1 calc GR U P D -1
H1SB H 0.493889 0.125359 0.026223 0.133 Uiso 0.2201 1 calc GR U P D -1
H1SC H 0.402696 0.123992 0.054638 0.133 Uiso 0.2201 1 calc GR U P D -1
C3S C 0.3788(17) 0.0223(12) 0.1354(15) 0.088(4) Uani 0.2201 1 d D U P D -1
H3SA H 0.397073 0.024744 0.187906 0.133 Uiso 0.2201 1 calc GR U P D -1
H3SB H 0.357630 -0.015124 0.124267 0.133 Uiso 0.2201 1 calc GR U P D -1
H3SC H 0.334973 0.049669 0.124037 0.133 Uiso 0.2201 1 calc GR U P D -1
C2S C 0.571(2) 0.0491(19) 0.130(3) 0.134(10) Uani 0.2201 1 d D U P D -1
H2SA H 0.614260 0.052857 0.094585 0.201 Uiso 0.2201 1 calc GR U P D -1
H2SB H 0.584472 0.017537 0.162756 0.201 Uiso 0.2201 1 calc GR U P D -1
H2SC H 0.569100 0.083271 0.159266 0.201 Uiso 0.2201 1 calc GR U P D -1
O1S O 0.4804(17) -0.0190(8) 0.0236(11) 0.101(6) Uani 0.2201 1 d D U P D -1
Si2S Si 0.5057(12) -0.0495(7) -0.0551(9) 0.095(4) Uani 0.2201 1 d D U P D -1
C4S C 0.567(2) -0.0036(11) -0.1171(14) 0.088(4) Uani 0.2201 1 d D U P D -1
H4SA H 0.534409 0.029589 -0.131178 0.133 Uiso 0.2201 1 calc R . P D -1
H4SB H 0.579022 -0.024290 -0.161669 0.133 Uiso 0.2201 1 calc R . P D -1
H4SC H 0.618670 0.007670 -0.090441 0.133 Uiso 0.2201 1 calc R . P D -1
C5S C 0.406(2) -0.067(2) -0.109(2) 0.134(10) Uani 0.2201 1 d D U P D -1
H5SA H 0.375966 -0.032767 -0.121778 0.201 Uiso 0.2201 1 calc GR U P D -1
H5SB H 0.372472 -0.090766 -0.078752 0.201 Uiso 0.2201 1 calc GR U P D -1
H5SC H 0.418006 -0.086939 -0.154225 0.201 Uiso 0.2201 1 calc GR U P D -1
C6S C 0.581(2) -0.1087(12) -0.0459(19) 0.088(4) Uani 0.2201 1 d D U P D -1
H6SA H 0.593082 -0.117235 0.006593 0.133 Uiso 0.2201 1 calc GR U P D -1
H6SB H 0.631944 -0.098335 -0.068296 0.133 Uiso 0.2201 1 calc GR U P D -1
H6SC H 0.556867 -0.141569 -0.071100 0.133 Uiso 0.2201 1 calc GR U P D -1
C1AA C 0.5629(16) 0.3812(14) 0.5163(11) 0.049(8) Uani 0.3511 1 d . . P B 2
O0AA O 0.5309(10) 0.3584(6) 0.4491(9) 0.038(4) Uani 0.3511 1 d . . P B 2
C3AA C 0.571(2) 0.3800(12) 0.6503(13) 0.075(10) Uani 0.3511 1 d . . P B 2
H3AA H 0.555063 0.364822 0.695672 0.090 Uiso 0.3511 1 calc R . P B 2
C6AA C 0.6243(14) 0.4226(8) 0.5176(13) 0.048(5) Uani 0.3511 1 d . . P B 2
C1BA C 0.4764(13) 0.3141(13) 0.5875(12) 0.055(3) Uani 0.3511 1 d . . P B 2
C2AA C 0.5377(14) 0.3612(10) 0.5835(14) 0.065(6) Uani 0.3511 1 d . . P B 2
C5AA C 0.6600(15) 0.4433(10) 0.5869(12) 0.068(7) Uani 0.3511 1 d . . P B 2
H5AA H 0.703481 0.469731 0.588938 0.081 Uiso 0.3511 1 calc R . P B 2
C4AA C 0.6297(19) 0.4240(11) 0.6476(15) 0.073(7) Uani 0.3511 1 d . . P B 2
H4AA H 0.648689 0.440590 0.693167 0.088 Uiso 0.3511 1 calc R . P B 2
C9AA C 0.5807(19) 0.4864(10) 0.4104(11) 0.081(8) Uani 0.3511 1 d . . P B 2
H9AA H 0.530193 0.464242 0.402262 0.122 Uiso 0.3511 1 calc GR . P B 2
H9AB H 0.596271 0.501611 0.363190 0.122 Uiso 0.3511 1 calc GR . P B 2
H9AC H 0.570910 0.516917 0.444563 0.122 Uiso 0.3511 1 calc GR . P B 2
C7AA C 0.6538(18) 0.4476(13) 0.4453(15) 0.065(7) Uani 0.3511 1 d . . P B 2
C4BA C 0.3880(18) 0.3267(15) 0.5427(14) 0.113(11) Uani 0.3511 1 d . . P B 2
H4BA H 0.353062 0.348267 0.574251 0.169 Uiso 0.3511 1 calc GR . P B 2
H4BB H 0.360701 0.291480 0.529131 0.169 Uiso 0.3511 1 calc GR . P B 2
H4BC H 0.397166 0.347984 0.497878 0.169 Uiso 0.3511 1 calc GR . P B 2
C3BA C 0.510(2) 0.2588(15) 0.5601(19) 0.110(18) Uani 0.3511 1 d . . P B 2
H3BA H 0.538467 0.265221 0.514798 0.165 Uiso 0.3511 1 calc GR . P B 2
H3BB H 0.464416 0.232744 0.549855 0.165 Uiso 0.3511 1 calc GR . P B 2
H3BC H 0.549096 0.243148 0.598186 0.165 Uiso 0.3511 1 calc GR . P B 2
C8AA C 0.676(3) 0.4066(15) 0.3822(17) 0.080(10) Uani 0.3511 1 d . . P B 2
H8AA H 0.689610 0.370044 0.403537 0.120 Uiso 0.3511 1 calc GR . P B 2
H8AB H 0.722801 0.421117 0.357274 0.120 Uiso 0.3511 1 calc GR . P B 2
H8AC H 0.627997 0.402893 0.346358 0.120 Uiso 0.3511 1 calc GR . P B 2
C0BA C 0.724(2) 0.4909(15) 0.465(2) 0.148(19) Uani 0.3511 1 d . . P B 2
H0BA H 0.704394 0.518841 0.498704 0.221 Uiso 0.3511 1 calc GR . P B 2
H0BB H 0.739587 0.509173 0.419305 0.221 Uiso 0.3511 1 calc GR . P B 2
H0BC H 0.772226 0.471720 0.488159 0.221 Uiso 0.3511 1 calc GR . P B 2
C2BA C 0.447(2) 0.293(2) 0.665(2) 0.15(2) Uani 0.3511 1 d . . P B 2
H2BA H 0.494122 0.292500 0.701879 0.230 Uiso 0.3511 1 calc GR . P B 2
H2BB H 0.422918 0.256149 0.659969 0.230 Uiso 0.3511 1 calc GR . P B 2
H2BC H 0.405091 0.319216 0.682267 0.230 Uiso 0.3511 1 calc GR . P B 2
C0AA C 0.4416(16) 0.4342(13) 0.2588(12) 0.057(3) Uani 0.2907 1 d D . P C 2
H0AA H 0.403368 0.403344 0.247923 0.086 Uiso 0.2907 1 calc GR . P C 2
H0AB H 0.412830 0.464220 0.283210 0.086 Uiso 0.2907 1 calc GR . P C 2
H0AC H 0.488130 0.421244 0.291566 0.086 Uiso 0.2907 1 calc GR . P C 2
C6BA C 0.5445(16) 0.4983(10) 0.2032(14) 0.054(3) Uani 0.2907 1 d D . P C 2
H6BA H 0.594796 0.477741 0.218873 0.081 Uiso 0.2907 1 calc GR . P C 2
H6BB H 0.527958 0.521497 0.244175 0.081 Uiso 0.2907 1 calc GR . P C 2
H6BC H 0.555107 0.521993 0.160902 0.081 Uiso 0.2907 1 calc GR . P C 2
C5BA C 0.3866(14) 0.4843(11) 0.1525(14) 0.079(9) Uani 0.2907 1 d D . P C 2
H5BA H 0.393495 0.507898 0.109262 0.119 Uiso 0.2907 1 calc GR . P C 2
H5BB H 0.365120 0.506774 0.192130 0.119 Uiso 0.2907 1 calc GR . P C 2
H5BC H 0.347662 0.454277 0.139084 0.119 Uiso 0.2907 1 calc GR . P C 2

loop_
_atom_site_aniso_label
_atom_site_aniso_U_11
_atom_site_aniso_U_22
_atom_site_aniso_U_33
_atom_site_aniso_U_23
_atom_site_aniso_U_13
_atom_site_aniso_U_12
Pt1 0.03219(12) 0.04352(14) 0.03438(11) -0.00015(9) -0.00224(8) 0.01246(9)
Ce1 0.02051(14) 0.04508(18) 0.02385(14) 0.00722(12) 0.00105(10) -0.00046(12)
V1 0.0294(4) 0.0361(5) 0.0347(5) -0.0012(4) -0.0053(4) 0.0050(4)
S1 0.028(3) 0.055(6) 0.043(4) -0.014(4) -0.010(3) 0.012(4)
S4 0.025(3) 0.080(7) 0.063(6) 0.028(5) 0.015(3) 0.014(4)
S3 0.077(6) 0.074(7) 0.054(4) -0.023(4) -0.016(4) 0.046(5)
S2 0.049(3) 0.046(4) 0.066(5) 0.021(3) -0.017(3) 0.002(2)
O7 0.039(2) 0.046(2) 0.0225(17) 0.0049(15) 0.0033(14) -0.0075(16)
O5 0.0322(19) 0.043(2) 0.040(2) 0.0012(16) -0.0055(15) 0.0023(16)
O8 0.0276(19) 0.083(3) 0.044(2) 0.013(2) -0.0002(16) -0.0200(19)
O4 0.035(5) 0.032(7) 0.043(10) 0.002(7) -0.012(4) -0.003(4)
O1 0.042(5) 0.032(10) 0.034(6) -0.001(6) -0.016(4) 0.026(5)
O2 0.035(5) 0.032(7) 0.043(10) 0.002(7) -0.012(4) -0.003(4)
O3 0.042(5) 0.032(10) 0.034(6) -0.001(6) -0.016(4) 0.026(5)
O6 0.038(4) 0.063(6) 0.019(3) -0.007(4) -0.003(3) 0.007(4)
C28 0.035(3) 0.043(3) 0.030(3) 0.003(2) -0.003(2) -0.013(2)
C23 0.030(3) 0.044(3) 0.023(2) 0.003(2) 0.003(2) -0.016(2)
C31 0.054(4) 0.045(4) 0.060(4) 0.002(3) -0.003(3) -0.008(3)
C7 0.030(3) 0.060(4) 0.036(3) 0.005(3) 0.007(2) 0.005(3)
C1 0.031(3) 0.045(3) 0.032(3) 0.002(2) 0.002(2) 0.003(2)
C26 0.045(3) 0.062(4) 0.026(3) 0.001(3) -0.001(2) -0.014(3)
C42 0.038(3) 0.076(5) 0.027(3) -0.004(3) 0.004(2) -0.012(3)
C33 0.068(4) 0.042(4) 0.038(3) -0.001(3) -0.005(3) -0.001(3)
C41 0.030(3) 0.102(6) 0.037(3) -0.004(3) 0.007(2) -0.014(3)
C29 0.039(3) 0.054(4) 0.039(3) 0.000(3) -0.001(2) -0.001(3)
C27 0.042(3) 0.039(3) 0.041(3) 0.012(2) -0.008(2) -0.011(3)
C24 0.024(3) 0.052(4) 0.030(3) -0.001(2) 0.000(2) -0.012(2)
C25 0.028(3) 0.056(4) 0.028(3) -0.006(2) -0.001(2) -0.008(2)
C39 0.052(4) 0.080(5) 0.039(3) 0.006(3) -0.003(3) -0.029(4)
C37 0.028(3) 0.081(5) 0.023(3) 0.005(3) 0.001(2) -0.015(3)
C38 0.040(3) 0.079(5) 0.030(3) 0.008(3) 0.003(2) -0.015(3)
C2 0.052(4) 0.064(4) 0.048(3) -0.015(3) -0.005(3) 0.015(3)
C32 0.034(3) 0.071(5) 0.057(4) 0.005(3) -0.009(3) -0.002(3)
C3 0.057(4) 0.043(4) 0.090(5) 0.013(4) -0.008(4) -0.008(3)
C5 0.081(5) 0.046(4) 0.052(4) -0.015(3) -0.013(3) 0.026(4)
C40 0.036(4) 0.105(6) 0.046(4) 0.001(4) 0.005(3) -0.032(4)
C50 0.070(5) 0.085(5) 0.060(4) 0.014(4) -0.009(4) -0.014(4)
C8 0.046(4) 0.075(5) 0.070(4) 0.029(4) 0.011(3) -0.001(3)
C47 0.036(3) 0.088(5) 0.060(4) -0.006(4) 0.003(3) -0.008(3)
C18 0.073(9) 0.067(10) 0.038(8) 0.001(7) -0.008(7) -0.003(7)
C49 0.074(5) 0.096(6) 0.067(5) -0.020(4) 0.001(4) -0.009(4)
C43 0.051(4) 0.079(5) 0.069(4) 0.022(4) -0.004(3) -0.004(4)
C36 0.049(7) 0.050(6) 0.074(7) -0.013(5) 0.019(5) 0.005(5)
C6 0.117(7) 0.087(6) 0.065(5) -0.046(4) -0.028(4) 0.051(5)
C14 0.019(5) 0.078(8) 0.027(4) -0.001(4) 0.000(4) 0.012(5)
C9 0.041(6) 0.056(7) 0.024(5) -0.006(4) -0.002(4) 0.023(5)
C10 0.061(10) 0.055(8) 0.035(6) 0.000(5) -0.009(6) 0.015(6)
C11 0.076(8) 0.050(6) 0.034(5) -0.008(4) -0.010(5) 0.017(5)
C12 0.072(8) 0.057(8) 0.028(6) -0.013(5) 0.001(5) 0.030(6)
C13 0.061(6) 0.074(8) 0.021(4) 0.008(4) 0.002(4) 0.023(5)
C30 0.050(4) 0.075(5) 0.067(4) -0.015(4) 0.003(3) 0.017(3)
C34 0.092(7) 0.034(6) 0.037(6) 0.004(4) 0.009(5) -0.029(6)
C35 0.081(7) 0.040(5) 0.047(5) -0.003(4) 0.010(5) -0.004(5)
C21 0.038(6) 0.070(9) 0.046(6) 0.011(6) 0.003(5) -0.006(7)
C4 0.069(5) 0.067(6) 0.177(9) 0.063(6) -0.001(6) -0.016(4)
C45 0.075(6) 0.129(8) 0.120(7) 0.038(6) 0.046(5) 0.043(5)
C54 0.071(5) 0.088(6) 0.099(6) -0.015(4) 0.017(4) 0.011(4)
C55 0.092(6) 0.112(7) 0.102(7) -0.004(5) 0.027(5) -0.012(5)
C56 0.092(6) 0.169(9) 0.109(8) -0.041(6) 0.020(5) 0.001(6)
C57 0.092(7) 0.179(11) 0.151(10) -0.020(8) -0.019(7) 0.040(6)
C58 0.154(11) 0.180(12) 0.270(16) 0.063(12) -0.083(11) 0.000(8)
C59 0.139(9) 0.116(8) 0.245(14) 0.060(9) -0.063(9) -0.011(7)
C48 0.057(5) 0.097(7) 0.138(8) -0.016(6) -0.003(5) 0.006(5)
C22 0.064(8) 0.126(14) 0.048(8) 0.020(8) 0.014(6) 0.001(9)
C60 0.079(6) 0.121(8) 0.130(8) -0.021(6) 0.010(6) 0.041(6)
C19 0.028(5) 0.098(10) 0.040(5) 0.007(6) 0.011(4) 0.002(6)
C44 0.077(6) 0.140(9) 0.132(8) 0.053(7) -0.051(6) -0.008(6)
C46 0.086(6) 0.093(7) 0.128(8) 0.029(6) 0.018(6) 0.003(5)
C20 0.030(5) 0.129(11) 0.054(6) 0.001(8) 0.008(4) 0.009(7)
C15 0.097(11) 0.050(8) 0.045(7) 0.005(5) 0.014(8) 0.013(8)
C16 0.144(16) 0.066(11) 0.097(12) 0.018(9) 0.010(12) -0.015(11)
C17 0.121(13) 0.116(13) 0.045(7) 0.019(8) 0.003(7) 0.067(10)
S3A 0.050(3) 0.061(4) 0.047(3) -0.015(3) -0.0040(19) 0.027(3)
S4A 0.0272(17) 0.053(3) 0.050(4) 0.005(2) 0.000(2) 0.0036(18)
S1A 0.038(3) 0.064(6) 0.0309(19) -0.001(4) -0.0016(19) 0.019(4)
S2A 0.050(2) 0.046(3) 0.098(7) 0.018(4) -0.002(3) 0.0081(18)
O3A 0.050(5) 0.028(8) 0.035(5) -0.001(5) -0.015(3) 0.018(4)
O2A 0.034(5) 0.041(8) 0.043(8) 0.001(6) -0.002(4) 0.000(4)
O1A 0.050(5) 0.028(8) 0.035(5) -0.001(5) -0.015(3) 0.018(4)
O4A 0.034(5) 0.041(8) 0.043(8) 0.001(6) -0.002(4) 0.000(4)
Si1S 0.149(10) 0.055(6) 0.074(8) -0.012(5) -0.035(6) -0.010(6)
C1S 0.164(11) 0.036(7) 0.060(9) -0.020(6) -0.030(7) -0.012(6)
C3S 0.164(11) 0.036(7) 0.060(9) -0.020(6) -0.030(7) -0.012(6)
C2S 0.155(13) 0.09(2) 0.15(2) 0.005(14) -0.055(12) -0.021(11)
O1S 0.160(19) 0.047(9) 0.093(12) -0.005(8) -0.016(10) 0.006(11)
Si2S 0.149(10) 0.055(6) 0.074(8) -0.012(5) -0.035(6) -0.010(6)
C4S 0.164(11) 0.036(7) 0.060(9) -0.020(6) -0.030(7) -0.012(6)
C5S 0.155(13) 0.09(2) 0.15(2) 0.005(14) -0.055(12) -0.021(11)
C6S 0.164(11) 0.036(7) 0.060(9) -0.020(6) -0.030(7) -0.012(6)
C1AA 0.041(12) 0.09(2) 0.015(9) -0.005(11) -0.007(8) 0.034(15)
O0AA 0.034(8) 0.047(10) 0.033(7) -0.005(7) 0.004(5) 0.002(7)
C3AA 0.13(3) 0.07(2) 0.020(11) -0.013(13) 0.000(14) 0.069(19)
C6AA 0.065(15) 0.024(11) 0.053(14) -0.020(9) -0.021(11) 0.018(9)
C1BA 0.028(5) 0.098(10) 0.040(5) 0.007(6) 0.011(4) 0.002(6)
C2AA 0.048(13) 0.076(18) 0.072(17) -0.007(13) 0.018(11) 0.013(11)
C5AA 0.078(16) 0.064(15) 0.056(13) -0.018(11) -0.038(12) 0.028(13)
C4AA 0.11(2) 0.052(15) 0.054(16) -0.018(12) -0.007(15) 0.047(15)
C9AA 0.14(2) 0.067(16) 0.035(10) -0.023(11) -0.021(13) 0.043(15)
C7AA 0.077(19) 0.064(19) 0.051(15) -0.014(13) -0.016(13) -0.017(15)
C4BA 0.10(2) 0.19(3) 0.051(14) 0.04(2) 0.017(13) 0.01(2)
C3BA 0.08(3) 0.14(4) 0.10(2) 0.09(3) -0.053(19) -0.07(3)
C8AA 0.09(2) 0.058(17) 0.09(3) 0.024(18) 0.017(19) 0.049(14)
C0BA 0.15(3) 0.10(2) 0.18(4) 0.02(2) -0.10(3) -0.07(3)
C2BA 0.062(18) 0.33(7) 0.067(19) 0.09(4) 0.005(14) 0.02(3)
C0AA 0.049(7) 0.050(6) 0.074(7) -0.013(5) 0.019(5) 0.005(5)
C6BA 0.092(7) 0.034(6) 0.037(6) 0.004(4) 0.009(5) -0.029(6)
C5BA 0.11(2) 0.056(17) 0.067(16) 0.000(13) -0.019(16) 0.049(16)

loop_
_atom_type_symbol
_atom_type_description
_atom_type_scat_dispersion_real
_atom_type_scat_dispersion_imag
_atom_type_scat_source
C C 0.0033 0.0016 'International Tables Vol C Tables 4.2.6.8 and 6.1.1.4'
H H 0.0000 0.0000 'International Tables Vol C Tables 4.2.6.8 and 6.1.1.4'
Ce Ce -0.2486 2.6331 'International Tables Vol C Tables 4.2.6.8 and 6.1.1.4'
O O 0.0106 0.0060 'International Tables Vol C Tables 4.2.6.8 and 6.1.1.4'
Pt Pt -1.7033 8.3905 'International Tables Vol C Tables 4.2.6.8 and 6.1.1.4'
S S 0.1246 0.1234 'International Tables Vol C Tables 4.2.6.8 and 6.1.1.4'
Si Si 0.0817 0.0704 'International Tables Vol C Tables 4.2.6.8 and 6.1.1.4'
V V 0.3005 0.5294 'International Tables Vol C Tables 4.2.6.8 and 6.1.1.4'

loop_
_exptl_crystal_face_index_h
_exptl_crystal_face_index_k
_exptl_crystal_face_index_l
_exptl_crystal_face_perp_dist
-15 5 -17 0.2716
-2 33 1 0.1119
-17 5 17 0.0459
21 -6 -10 0.0508
17 -4 -17 0.0131
-1 -33 0 0.0631
12 18 15 0.2345
-11 -26 10 0.0480
-17 -9 16 0.0312

loop_
_geom_angle_atom_site_label_1
_geom_angle_atom_site_label_2
_geom_angle_atom_site_label_3
_geom_angle
_geom_angle_site_symmetry_1
_geom_angle_site_symmetry_3
_geom_angle_publ_flag
S1 Pt1 V1 90.2(4) . . ?
S1 Pt1 S2 86.9(3) . . ?
S4 Pt1 V1 90.0(3) . . ?
S4 Pt1 S1 90.7(3) . . ?
S4 Pt1 S3 92.6(3) . . ?
S4 Pt1 S2 177.4(2) . . ?
S3 Pt1 V1 89.4(2) . . ?
S3 Pt1 S1 176.7(4) . . ?
S3 Pt1 S2 89.9(3) . . ?
S2 Pt1 V1 89.0(2) . . ?
S3A Pt1 V1 90.95(14) . . ?
S3A Pt1 S4A 87.4(2) . . ?
S4A Pt1 V1 91.1(2) . . ?
S1A Pt1 V1 91.6(3) . . ?
S1A Pt1 S3A 175.9(3) . . ?
S1A Pt1 S4A 89.3(2) . . ?
S1A Pt1 S2A 91.9(3) . . ?
S2A Pt1 V1 90.05(17) . . ?
S2A Pt1 S3A 91.4(2) . . ?
S2A Pt1 S4A 178.4(3) . . ?
O7 Ce1 O5 101.84(12) . . ?
O7 Ce1 O0AA 117.6(4) . . ?
O8 Ce1 O7 110.06(13) . . ?
O8 Ce1 O5 114.80(14) . . ?
O8 Ce1 O0AA 118.9(4) . . ?
O6 Ce1 O7 135.2(2) . . ?
O6 Ce1 O5 85.2(3) . . ?
O6 Ce1 O8 106.4(2) . . ?
O0AA Ce1 O5 90.9(4) . . ?
O5 V1 Pt1 178.65(14) . . ?
O5 V1 O4 94.9(7) . . ?
O5 V1 O1 99.9(7) . . ?
O5 V1 O2 95.0(5) . . ?
O5 V1 O3 91.9(5) . . ?
O5 V1 O3A 99.5(5) . . ?
O5 V1 O2A 98.6(5) . . ?
O5 V1 O1A 95.3(7) . . ?
O5 V1 O4A 96.0(6) . . ?
O4 V1 Pt1 83.9(7) . . ?
O4 V1 O2 170.1(6) . . ?
O1 V1 Pt1 80.6(7) . . ?
O1 V1 O4 89.1(10) . . ?
O1 V1 O2 89.4(10) . . ?
O1 V1 O3 168.0(5) . . ?
O2 V1 Pt1 86.2(5) . . ?
O3 V1 Pt1 87.6(5) . . ?
O3 V1 O4 91.5(11) . . ?
O3 V1 O2 88.0(11) . . ?
O3A V1 Pt1 80.1(5) . . ?
O2A V1 Pt1 82.7(5) . . ?
O2A V1 O3A 90.2(10) . . ?
O2A V1 O1A 89.2(9) . . ?
O2A V1 O4A 165.4(6) . . ?
O1A V1 Pt1 85.0(6) . . ?
O1A V1 O3A 165.0(5) . . ?
O1A V1 O4A 89.1(9) . . ?
O4A V1 Pt1 82.7(6) . . ?
O4A V1 O3A 87.7(10) . . ?
C1 S1 Pt1 103.8(7) . . ?
C7 S4 Pt1 107.7(5) . . ?
C5 S3 Pt1 106.0(4) . . ?
C3 S2 Pt1 103.8(4) . . ?
C23 O7 Ce1 163.2(3) . . ?
V1 O5 Ce1 163.7(2) . . ?
C37 O8 Ce1 169.1(3) . . ?
C7 O4 V1 134.8(18) . . ?
C1 O1 V1 141.9(19) . . ?
C3 O2 V1 129.4(12) . . ?
C5 O3 V1 128.2(13) . . ?
C9 O6 Ce1 168.1(7) . . ?
C23 C28 C33 122.8(4) . . ?
C27 C28 C23 118.1(5) . . ?
C27 C28 C33 118.7(5) . . ?
O7 C23 C28 120.5(5) . . ?
O7 C23 C24 120.2(5) . . ?
C24 C23 C28 119.3(4) . . ?
O4 C7 S4 122.7(14) . . ?
O4 C7 C8 116.1(13) . . ?
C8 C7 S4 121.1(6) . . ?
C8 C7 S4A 116.5(5) . . ?
O4A C7 C8 117.5(13) . . ?
O4A C7 S4A 126.0(13) . . ?
O1 C1 S1 122.6(14) . . ?
O1 C1 C2 121.3(13) . . ?
C2 C1 S1 116.1(6) . . ?
C2 C1 S1A 118.6(6) . . ?
O1A C1 C2 114.9(11) . . ?
O1A C1 S1A 126.4(12) . . ?
C25 C26 C27 120.1(5) . . ?
C41 C42 C37 117.9(6) . . ?
C41 C42 C47 118.9(6) . . ?
C37 C42 C47 123.0(5) . . ?
C28 C33 C34 104.4(6) . . ?
C28 C33 C35 110.7(5) . . ?
C28 C33 C0AA 111.5(12) . . ?
C28 C33 C5BA 110.3(10) . . ?
C36 C33 C28 114.9(6) . . ?
C36 C33 C34 114.1(6) . . ?
C36 C33 C35 108.3(7) . . ?
C35 C33 C34 104.0(6) . . ?
C6BA C33 C28 116.1(13) . . ?
C6BA C33 C0AA 106.3(15) . . ?
C6BA C33 C5BA 116.7(16) . . ?
C5BA C33 C0AA 93.4(14) . . ?
C40 C41 C42 122.6(6) . . ?
C31 C29 C32 110.7(5) . . ?
C31 C29 C30 106.4(5) . . ?
C24 C29 C31 111.6(5) . . ?
C24 C29 C32 108.3(5) . . ?
C24 C29 C30 112.5(5) . . ?
C30 C29 C32 107.2(5) . . ?
C26 C27 C28 121.8(5) . . ?
C23 C24 C29 122.0(4) . . ?
C25 C24 C23 118.6(5) . . ?
C25 C24 C29 119.3(5) . . ?
C26 C25 C24 121.8(5) . . ?
C40 C39 C38 122.0(7) . . ?
O8 C37 C42 119.4(6) . . ?
O8 C37 C38 120.2(5) . . ?
C38 C37 C42 120.4(5) . . ?
C39 C38 C37 117.5(6) . . ?
C39 C38 C43 119.0(6) . . ?
C37 C38 C43 123.5(5) . . ?
O2 C3 S2 130.0(10) . . ?
O2 C3 C4 114.2(10) . . ?
C4 C3 S2 115.5(6) . . ?
C4 C3 S2A 120.2(6) . . ?
O2A C3 C4 119.3(10) . . ?
O2A C3 S2A 120.4(10) . . ?
O3 C5 S3 127.0(11) . . ?
O3 C5 C6 114.7(11) . . ?
C6 C5 S3 117.9(5) . . ?
C6 C5 S3A 115.4(6) . . ?
O3A C5 C6 121.1(11) . . ?
O3A C5 S3A 123.1(11) . . ?
C41 C40 C39 119.5(6) . . ?
C42 C47 C50 109.5(6) . . ?
C42 C47 C49 113.6(6) . . ?
C42 C47 C48 112.8(6) . . ?
C49 C47 C50 110.0(6) . . ?
C49 C47 C48 106.0(6) . . ?
C48 C47 C50 104.6(6) . . ?
C38 C43 C45 108.8(5) . . ?
C38 C43 C44 110.1(7) . . ?
C44 C43 C45 111.7(7) . . ?
C46 C43 C38 113.9(6) . . ?
C46 C43 C45 107.3(7) . . ?
C46 C43 C44 105.0(7) . . ?
C9 C14 C13 120.0 . . ?
C9 C14 C19 122.2(6) . . ?
C13 C14 C19 117.8(6) . . ?
O6 C9 C14 120.0(6) . . ?
O6 C9 C10 120.0(6) . . ?
C10 C9 C14 120.0 . . ?
C9 C10 C15 121.8(8) . . ?
C11 C10 C9 120.0 . . ?
C11 C10 C15 118.1(8) . . ?
C10 C11 C12 120.0 . . ?
C13 C12 C11 120.0 . . ?
C12 C13 C14 120.0 . . ?
C55 C54 C59 120.0 . . ?
C55 C54 C60 121.4(6) . . ?
C59 C54 C60 118.6(6) . . ?
C56 C55 C54 120.0 . . ?
C57 C56 C55 120.0 . . ?
C56 C57 C58 120.0 . . ?
C59 C58 C57 120.0 . . ?
C58 C59 C54 120.0 . . ?
C21 C19 C14 107.3(9) . . ?
C21 C19 C22 105.4(11) . . ?
C22 C19 C14 113.5(10) . . ?
C20 C19 C14 112.0(11) . . ?
C20 C19 C21 111.9(11) . . ?
C20 C19 C22 106.7(10) . . ?
C18 C15 C17 111.3(12) . . ?
C10 C15 C18 109.5(11) . . ?
C10 C15 C17 108.0(12) . . ?
C16 C15 C18 105.8(15) . . ?
C16 C15 C10 115.4(12) . . ?
C16 C15 C17 107.0(12) . . ?
C5 S3A Pt1 100.9(4) . . ?
C7 S4A Pt1 101.1(4) . . ?
C1 S1A Pt1 103.6(6) . . ?
C3 S2A Pt1 104.3(4) . . ?
C5 O3A V1 139.2(14) . . ?
C3 O2A V1 137.1(14) . . ?
C1 O1A V1 129.3(16) . . ?
C7 O4A V1 134.2(18) . . ?
C1S Si1S C3S 106.4(16) . . ?
C1S Si1S C2S 105.4(16) . . ?
C3S Si1S C2S 116.4(17) . . ?
O1S Si1S C1S 115.6(14) . . ?
O1S Si1S C3S 107.3(13) . . ?
O1S Si1S C2S 106.0(16) . . ?
Si2S O1S Si1S 152.7(15) . . ?
O1S Si2S C4S 114.5(13) . . ?
O1S Si2S C5S 106.7(16) . . ?
O1S Si2S C6S 116.8(14) . . ?
C5S Si2S C4S 106.8(16) . . ?
C6S Si2S C4S 97.5(15) . . ?
C6S Si2S C5S 114.1(17) . . ?
O0AA C1AA C6AA 121(2) . . ?
C2AA C1AA O0AA 121(3) . . ?
C2AA C1AA C6AA 118(2) . . ?
C1AA O0AA Ce1 168.0(16) . . ?
C2AA C3AA C4AA 116(2) . . ?
C1AA C6AA C5AA 120(2) . . ?
C1AA C6AA C7AA 121.2(19) . . ?
C5AA C6AA C7AA 118(2) . . ?
C2AA C1BA C4BA 113(2) . . ?
C2AA C1BA C3BA 113(2) . . ?
C2AA C1BA C2BA 121(3) . . ?
C3BA C1BA C4BA 109(2) . . ?
C3BA C1BA C2BA 99(3) . . ?
C2BA C1BA C4BA 101.0(19) . . ?
C1AA C2AA C1BA 122(2) . . ?
C3AA C2AA C1AA 123(2) . . ?
C3AA C2AA C1BA 115(2) . . ?
C4AA C5AA C6AA 117(3) . . ?
C5AA C4AA C3AA 125(3) . . ?
C6AA C7AA C9AA 107(2) . . ?
C6AA C7AA C8AA 118(2) . . ?
C6AA C7AA C0BA 109(2) . . ?
C8AA C7AA C9AA 106(2) . . ?
C0BA C7AA C9AA 102(3) . . ?
C0BA C7AA C8AA 113(3) . . ?

loop_
_geom_bond_atom_site_label_1
_geom_bond_atom_site_label_2
_geom_bond_distance
_geom_bond_site_symmetry_2
_geom_bond_publ_flag
Pt1 V1 2.7676(8) . ?
Pt1 S1 2.346(15) . ?
Pt1 S4 2.242(13) . ?
Pt1 S3 2.296(7) . ?
Pt1 S2 2.378(9) . ?
Pt1 S3A 2.342(6) . ?
Pt1 S4A 2.369(10) . ?
Pt1 S1A 2.262(14) . ?
Pt1 S2A 2.269(7) . ?
Ce1 O7 2.219(3) . ?
Ce1 O5 2.456(3) . ?
Ce1 O8 2.205(3) . ?
Ce1 O6 2.154(8) . ?
Ce1 O0AA 2.326(17) . ?
V1 O5 1.630(3) . ?
V1 O4 2.00(3) . ?
V1 O1 1.96(3) . ?
V1 O2 2.02(2) . ?
V1 O3 1.97(3) . ?
V1 O3A 2.04(2) . ?
V1 O2A 1.95(2) . ?
V1 O1A 2.00(2) . ?
V1 O4A 2.00(2) . ?
S1 C1 1.642(15) . ?
S4 C7 1.685(12) . ?
S3 C5 1.661(9) . ?
S2 C3 1.647(10) . ?
O7 C23 1.341(5) . ?
O8 C37 1.362(6) . ?
O4 C7 1.24(2) . ?
O1 C1 1.20(2) . ?
O2 C3 1.27(2) . ?
O3 C5 1.35(2) . ?
O6 C9 1.370(10) . ?
C28 C23 1.433(7) . ?
C28 C33 1.535(8) . ?
C28 C27 1.390(7) . ?
C23 C24 1.426(7) . ?
C31 C29 1.536(8) . ?
C7 C8 1.496(8) . ?
C7 S4A 1.725(10) . ?
C7 O4A 1.25(2) . ?
C1 C2 1.490(7) . ?
C1 S1A 1.750(14) . ?
C1 O1A 1.30(2) . ?
C26 C27 1.380(8) . ?
C26 C25 1.363(8) . ?
C42 C41 1.380(8) . ?
C42 C37 1.422(8) . ?
C42 C47 1.531(9) . ?
C33 C36 1.474(10) . ?
C33 C34 1.570(10) . ?
C33 C35 1.559(9) . ?
C33 C0AA 1.613(17) . ?
C33 C6BA 1.482(17) . ?
C33 C5BA 1.609(16) . ?
C41 C40 1.353(10) . ?
C29 C24 1.529(8) . ?
C29 C32 1.546(7) . ?
C29 C30 1.538(8) . ?
C24 C25 1.392(7) . ?
C39 C38 1.394(8) . ?
C39 C40 1.377(9) . ?
C37 C38 1.411(9) . ?
C38 C43 1.526(9) . ?
C3 C4 1.513(9) . ?
C3 S2A 1.763(10) . ?
C3 O2A 1.25(2) . ?
C5 C6 1.514(8) . ?
C5 S3A 1.757(9) . ?
C5 O3A 1.14(2) . ?
C50 C47 1.550(9) . ?
C47 C49 1.537(9) . ?
C47 C48 1.540(9) . ?
C18 C15 1.56(2) . ?
C43 C45 1.528(10) . ?
C43 C44 1.526(10) . ?
C43 C46 1.525(11) . ?
C14 C9 1.3900 . ?
C14 C13 1.3900 . ?
C14 C19 1.568(15) . ?
C9 C10 1.3900 . ?
C10 C11 1.3900 . ?
C10 C15 1.534(15) . ?
C11 C12 1.3900 . ?
C12 C13 1.3900 . ?
C21 C19 1.535(19) . ?
C54 C55 1.3900 . ?
C54 C59 1.3900 . ?
C54 C60 1.455(9) . ?
C55 C56 1.3900 . ?
C56 C57 1.3900 . ?
C57 C58 1.3900 . ?
C58 C59 1.3900 . ?
C22 C19 1.564(17) . ?
C19 C20 1.520(15) . ?
C15 C16 1.47(2) . ?
C15 C17 1.58(2) . ?
Si1S C1S 1.815(17) . ?
Si1S C3S 1.836(17) . ?
Si1S C2S 1.854(17) . ?
Si1S O1S 1.656(14) . ?
O1S Si2S 1.645(14) . ?
Si2S C4S 1.864(17) . ?
Si2S C5S 1.842(17) . ?
Si2S C6S 1.836(17) . ?
C1AA O0AA 1.38(3) . ?
C1AA C6AA 1.38(3) . ?
C1AA C2AA 1.37(3) . ?
C3AA C2AA 1.34(3) . ?
C3AA C4AA 1.40(4) . ?
C6AA C5AA 1.41(3) . ?
C6AA C7AA 1.52(4) . ?
C1BA C2AA 1.48(3) . ?
C1BA C4BA 1.60(3) . ?
C1BA C3BA 1.50(5) . ?
C1BA C2BA 1.57(3) . ?
C5AA C4AA 1.29(3) . ?
C9AA C7AA 1.57(4) . ?
C7AA C8AA 1.54(4) . ?
C7AA C0BA 1.54(3) . ?

loop_
_exptl_oxdiff_crystal_face_indexfrac_h
_exptl_oxdiff_crystal_face_indexfrac_k
_exptl_oxdiff_crystal_face_indexfrac_l
_exptl_oxdiff_crystal_face_x
_exptl_oxdiff_crystal_face_y
_exptl_oxdiff_crystal_face_z
-14.9998 5.0000 -16.9998 -0.0367 -0.0627 -0.9952
-2.0002 33.0002 1.0001 -0.8953 0.4047 -0.1782
-17.0003 5.0009 17.0005 -0.6196 -0.7814 -0.0016
21.0002 -6.0009 -10.0005 0.5803 0.7554 0.3419
17.0003 -4.0009 -17.0005 0.5937 0.7961 -0.0029
-0.9998 -33.0001 -0.0001 0.8416 -0.5169 0.1199
11.9997 18.0001 14.9999 -0.5630 0.3471 0.7398
-11.0000 -25.9995 10.0002 0.3721 -0.9168 0.1006
-17.0002 -8.9992 16.0004 -0.2409 -0.9682 0.0309
